data_7215917
loop_
_publ_author_name
'Sanda, Suresh'
'Goswami, Soumyabrata'
'Jena, Himanshu Sekhar'
'Parshamoni, Srinivasulu'
'Konar, Sanjit'

_publ_section_title
;
 A family of three magnetic metal organic frameworks: their synthesis,
 structural, magnetic and vapour adsorption study
;
_journal_issue 22
_journal_name_full CrystEngComm
_journal_page_first 4742
_journal_paper_doi 10.1039/c3ce42451k
_journal_volume 16
_journal_year 2014
_chemical_formula_moiety 'C15 H11 Co N2 O6 S2'
_chemical_formula_sum 'C15 H11 Co N2 O6 S2'
_chemical_formula_weight 438.33
_chemical_name_systematic
; 
 ? 
;
_space_group_IT_number 70
_symmetry_cell_setting orthorhombic
_symmetry_space_group_name_Hall '-F 2uv 2vw'
_symmetry_space_group_name_H-M 'F d d d :2'
_atom_sites_solution_hydrogens geom
_atom_sites_solution_primary direct
_atom_sites_solution_secondary difmap
_audit_creation_method SHELXL-97
_cell_angle_alpha 90.00
_cell_angle_beta 90.00
_cell_angle_gamma 90.00
_cell_formula_units_Z 16
_cell_length_a 15.7239(19)
_cell_length_b 16.158(2)
_cell_length_c 40.866(10)
_cell_measurement_reflns_used 2348
_cell_measurement_temperature 296(2)
_cell_measurement_theta_max 19.30
_cell_measurement_theta_min 2.34
_cell_volume 10383(3)
_computing_cell_refinement 'Bruker SAINT'
_computing_data_collection 'Bruker APEX2'
_computing_data_reduction 'Bruker SAINT'
_computing_molecular_graphics 'Bruker SHELXTL'
_computing_publication_material 'Bruker SHELXTL'
_computing_structure_refinement 'SHELXL-97 (Sheldrick, 2008)'
_computing_structure_solution 'SHELXS-97 (Sheldrick, 2008)'
_diffrn_ambient_temperature 296(2)
_diffrn_measured_fraction_theta_full 1.00
_diffrn_measured_fraction_theta_max 1.00
_diffrn_measurement_device_type 'Bruker APEX-II CCD'
_diffrn_measurement_method '\f and \w scans'
_diffrn_radiation_monochromator graphite
_diffrn_radiation_source 'fine-focus sealed tube'
_diffrn_radiation_type MoK\a
_diffrn_radiation_wavelength 0.71073
_diffrn_reflns_av_R_equivalents 0.1297
_diffrn_reflns_av_sigmaI/netI 0.0481
_diffrn_reflns_limit_h_max 20
_diffrn_reflns_limit_h_min -20
_diffrn_reflns_limit_k_max 20
_diffrn_reflns_limit_k_min -20
_diffrn_reflns_limit_l_max 52
_diffrn_reflns_limit_l_min -52
_diffrn_reflns_number 22754
_diffrn_reflns_theta_full 27.50
_diffrn_reflns_theta_max 27.50
_diffrn_reflns_theta_min 1.87
_exptl_absorpt_coefficient_mu 0.841
_exptl_absorpt_correction_T_max 0.804
_exptl_absorpt_correction_T_min 0.721
_exptl_absorpt_correction_type multi-scan
_exptl_absorpt_process_details multi-scan
_exptl_crystal_density_diffrn 1.122
_exptl_crystal_density_method 'not measured'
_exptl_crystal_F_000 3552
_exptl_crystal_size_max 0.40
_exptl_crystal_size_mid 0.34
_exptl_crystal_size_min 0.26
_refine_diff_density_max 0.465
_refine_diff_density_min -0.874
_refine_diff_density_rms 0.098
_refine_ls_extinction_method none
_refine_ls_goodness_of_fit_ref 1.117
_refine_ls_hydrogen_treatment constr
_refine_ls_matrix_type full
_refine_ls_number_parameters 120
_refine_ls_number_reflns 2990
_refine_ls_number_restraints 0
_refine_ls_restrained_S_all 1.117
_refine_ls_R_factor_all 0.0848
_refine_ls_R_factor_gt 0.0846
_refine_ls_shift/su_max 0.000
_refine_ls_shift/su_mean 0.000
_refine_ls_structure_factor_coef Fsqd
_refine_ls_weighting_details 'calc w=1/[\s^2^(Fo^2^)+(0.0200P)^2^+0.0000P] where P=(Fo^2^+2Fc^2^)/3'
_refine_ls_weighting_scheme calc
_refine_ls_wR_factor_gt 0.2473
_refine_ls_wR_factor_ref 0.2475
_reflns_number_gt 2987
_reflns_number_total 2990
_reflns_threshold_expression >2sigma(I)
_cod_data_source_file c3ce42451k2.cif
_cod_data_source_block platon
_cod_depositor_comments
;
The following automatic conversions were performed:

'_symmetry_cell_setting' value 'Orthorhombic' changed to
'orthorhombic' according to
/usr/data/users/saulius/crontab/automatic-downloads/rss-feeds/RSC/lib/dictionaries/cif_core.dic
dictionary named 'cif_core.dic' version 2.4.2 from 2011-04-26.

Automatic conversion script
Id: cif_fix_values 2281 2013-09-26 08:29:07Z andrius 
;
_cod_original_sg_symbol_H-M 'F d d d'
_cod_database_code 7215917

loop_
_symmetry_equiv_pos_as_xyz
'x, y, z'
'-x+1/4, -y+1/4, z'
'x, -y+1/4, -z+1/4'
'-x+1/4, y, -z+1/4'
'x, y+1/2, z+1/2'
'-x+1/4, -y+3/4, z+1/2'
'x, -y+3/4, -z+3/4'
'-x+1/4, y+1/2, -z+3/4'
'x+1/2, y, z+1/2'
'-x+3/4, -y+1/4, z+1/2'
'x+1/2, -y+1/4, -z+3/4'
'-x+3/4, y, -z+3/4'
'x+1/2, y+1/2, z'
'-x+3/4, -y+3/4, z'
'x+1/2, -y+3/4, -z+1/4'
'-x+3/4, y+1/2, -z+1/4'
'-x, -y, -z'
'x-1/4, y-1/4, -z'
'-x, y-1/4, z-1/4'
'x-1/4, -y, z-1/4'
'-x, -y+1/2, -z+1/2'
'x-1/4, y+1/4, -z+1/2'
'-x, y+1/4, z+1/4'
'x-1/4, -y+1/2, z+1/4'
'-x+1/2, -y, -z+1/2'
'x+1/4, y-1/4, -z+1/2'
'-x+1/2, y-1/4, z+1/4'
'x+1/4, -y, z+1/4'
'-x+1/2, -y+1/2, -z'
'x+1/4, y+1/4, -z'
'-x+1/2, y+1/4, z-1/4'
'x+1/4, -y+1/2, z-1/4'

loop_
_atom_site_label
_atom_site_type_symbol
_atom_site_fract_x
_atom_site_fract_y
_atom_site_fract_z
_atom_site_U_iso_or_equiv
_atom_site_adp_type
_atom_site_occupancy
_atom_site_symmetry_multiplicity
_atom_site_calc_flag
_atom_site_refinement_flags
Co1 Co 0.3750 0.3750 0.11128(2) 0.0240(3) Uani 1 2 d S
S1 S 0.11158(9) 0.18630(9) 0.00533(3) 0.0385(4) Uani 1 1 d .
O1 O 0.4608(2) 0.2812(2) 0.11179(8) 0.0241(7) Uani 1 1 d .
O2 O 0.4150(3) 0.1933(3) 0.14940(10) 0.0396(9) Uani 1 1 d .
N1 N 0.2963(2) 0.3130(2) 0.07631(8) 0.0206(7) Uani 1 1 d .
O3 O 0.3039(3) 0.3113(3) 0.14884(11) 0.0454(10) Uani 1 1 d .
H3 H 0.2528 0.3164 0.1453 0.068 Uiso 1 1 calc R
C8 C 0.6250 0.2137(4) 0.1250 0.0251(12) Uani 1 2 d S
H8 H 0.6250 0.2712 0.1250 0.030 Uiso 1 2 calc SR
C7 C 0.5471(3) 0.1682(2) 0.12531(10) 0.0185(8) Uani 1 1 d .
C1 C 0.2999(3) 0.2303(3) 0.07241(12) 0.0311(10) Uani 1 1 d .
H1 H 0.3406 0.2006 0.0840 0.037 Uiso 1 1 calc R
C5 C 0.2381(3) 0.3568(3) 0.05840(12) 0.0297(10) Uani 1 1 d .
H5 H 0.2351 0.4140 0.0607 0.036 Uiso 1 1 calc R
C3 C 0.1847(4) 0.2283(4) 0.03400(14) 0.0403(12) Uani 1 1 d .
C2 C 0.2432(3) 0.1862(3) 0.05101(12) 0.0304(10) Uani 1 1 d .
H2 H 0.2471 0.1290 0.0490 0.037 Uiso 1 1 calc R
C4 C 0.1828(3) 0.3164(3) 0.03652(12) 0.0321(10) Uani 1 1 d .
H4 H 0.1452 0.3470 0.0238 0.038 Uiso 1 1 calc R
C6 C 0.4694(3) 0.2168(3) 0.12882(12) 0.0320(10) Uani 1 1 d .

loop_
_atom_site_aniso_label
_atom_site_aniso_U_11
_atom_site_aniso_U_22
_atom_site_aniso_U_33
_atom_site_aniso_U_23
_atom_site_aniso_U_13
_atom_site_aniso_U_12
Co1 0.0233(5) 0.0241(5) 0.0248(5) 0.000 0.000 0.0009(3)
S1 0.0387(7) 0.0390(7) 0.0378(7) -0.0003(5) -0.0001(5) -0.0001(5)
O1 0.0255(15) 0.0222(15) 0.0248(15) 0.0001(12) -0.0006(12) 0.0002(12)
O2 0.039(2) 0.039(2) 0.040(2) 0.0013(17) 0.0005(17) 0.0018(17)
N1 0.0229(17) 0.0213(17) 0.0177(15) 0.0025(13) 0.0015(13) 0.0012(13)
O3 0.045(2) 0.045(2) 0.046(2) 0.0017(19) -0.0023(19) 0.0018(19)
C8 0.025(3) 0.023(3) 0.027(3) 0.000 0.000(2) 0.000
C7 0.0182(18) 0.017(2) 0.0199(17) -0.0001(14) 0.0017(14) -0.0001(14)
C1 0.030(2) 0.032(2) 0.031(2) -0.0002(19) 0.0013(19) 0.0027(19)
C5 0.035(2) 0.027(2) 0.027(2) -0.0002(17) 0.0019(19) 0.0005(19)
C3 0.037(3) 0.050(3) 0.034(3) 0.000(2) 0.005(2) 0.001(2)
C2 0.035(2) 0.029(2) 0.027(2) -0.0005(18) -0.0016(19) -0.0019(19)
C4 0.035(2) 0.032(2) 0.029(2) -0.0017(19) 0.0005(19) -0.004(2)
C6 0.031(2) 0.040(3) 0.026(2) 0.000(2) 0.0020(18) -0.002(2)

loop_
_atom_type_symbol
_atom_type_description
_atom_type_scat_dispersion_real
_atom_type_scat_dispersion_imag
_atom_type_scat_source
C C 0.0033 0.0016 'International Tables Vol C Tables 4.2.6.8 and 6.1.1.4'
Co Co 0.3494 0.9721 'International Tables Vol C Tables 4.2.6.8 and 6.1.1.4'
N N 0.0061 0.0033 'International Tables Vol C Tables 4.2.6.8 and 6.1.1.4'
O O 0.0106 0.0060 'International Tables Vol C Tables 4.2.6.8 and 6.1.1.4'
S S 0.1246 0.1234 'International Tables Vol C Tables 4.2.6.8 and 6.1.1.4'
H H 0.0000 0.0000 'International Tables Vol C Tables 4.2.6.8 and 6.1.1.4'

loop_
_geom_angle_atom_site_label_1
_geom_angle_atom_site_label_2
_geom_angle_atom_site_label_3
_geom_angle
_geom_angle_site_symmetry_1
_geom_angle_site_symmetry_3
O1 Co1 O1 178.82(18) 14 .
O1 Co1 N1 92.39(13) 14 14
O1 Co1 N1 88.40(13) . 14
O1 Co1 N1 88.39(13) 14 .
O1 Co1 N1 92.39(13) . .
N1 Co1 N1 96.20(19) 14 .
O1 Co1 O3 88.91(15) 14 14
O1 Co1 O3 90.25(15) . 14
N1 Co1 O3 87.24(16) 14 14
N1 Co1 O3 175.71(16) . 14
O1 Co1 O3 90.26(15) 14 .
O1 Co1 O3 88.91(15) . .
N1 Co1 O3 175.71(16) 14 .
N1 Co1 O3 87.24(16) . .
O3 Co1 O3 89.4(3) 14 .
C3 S1 S1 103.8(2) . 2
C6 O1 Co1 134.0(3) . .
C1 N1 C5 118.6(4) . .
C1 N1 Co1 121.3(3) . .
C5 N1 Co1 120.1(3) . .
Co1 O3 H3 109.5 . .
C7 C8 C7 118.1(6) . 4_655
C7 C8 H8 120.9 . .
C7 C8 H8 120.9 4_655 .
C7 C7 C8 120.9(3) 3 .
C7 C7 C6 122.6(3) 3 .
C8 C7 C6 116.3(4) . .
N1 C1 C2 122.5(5) . .
N1 C1 H1 118.7 . .
C2 C1 H1 118.7 . .
N1 C5 C4 120.8(5) . .
N1 C5 H5 119.6 . .
C4 C5 H5 119.6 . .
C2 C3 C4 118.9(6) . .
C2 C3 S1 126.3(5) . .
C4 C3 S1 114.5(4) . .
C3 C2 C1 119.3(5) . .
C3 C2 H2 120.3 . .
C1 C2 H2 120.3 . .
C5 C4 C3 119.7(5) . .
C5 C4 H4 120.2 . .
C3 C4 H4 120.2 . .
O2 C6 O1 123.0(5) . .
O2 C6 C7 118.2(5) . .
O1 C6 C7 118.7(4) . .

loop_
_geom_bond_atom_site_label_1
_geom_bond_atom_site_label_2
_geom_bond_distance
_geom_bond_site_symmetry_2
Co1 O1 2.029(3) 14
Co1 O1 2.029(3) .
Co1 N1 2.140(4) 14
Co1 N1 2.140(4) .
Co1 O3 2.160(5) 14
Co1 O3 2.160(5) .
S1 C3 1.776(6) .
S1 S1 2.026(3) 2
O1 C6 1.260(6) .
O2 C6 1.258(7) .
N1 C1 1.346(6) .
N1 C5 1.369(6) .
O3 H3 0.8200 .
C8 C7 1.428(5) .
C8 C7 1.428(5) 4_655
C8 H8 0.9300 .
C7 C7 1.397(8) 3
C7 C6 1.458(6) .
C1 C2 1.438(7) .
C1 H1 0.9300 .
C5 C4 1.408(7) .
C5 H5 0.9300 .
C3 C2 1.339(8) .
C3 C4 1.428(8) .
C2 H2 0.9300 .
C4 H4 0.9300 .

loop_
_geom_torsion_atom_site_label_1
_geom_torsion_atom_site_label_2
_geom_torsion_atom_site_label_3
_geom_torsion_atom_site_label_4
_geom_torsion
_geom_torsion_site_symmetry_1
_geom_torsion_site_symmetry_4
N1 Co1 O1 C6 172.6(5) 14 .
N1 Co1 O1 C6 -91.2(5) . .
O3 Co1 O1 C6 85.4(5) 14 .
O3 Co1 O1 C6 -4.0(5) . .
O1 Co1 N1 C1 -156.7(4) 14 .
O1 Co1 N1 C1 22.4(4) . .
N1 Co1 N1 C1 111.0(4) 14 .
O3 Co1 N1 C1 -66.4(4) . .
O1 Co1 N1 C5 20.3(3) 14 .
O1 Co1 N1 C5 -160.6(3) . .
N1 Co1 N1 C5 -71.9(3) 14 .
O3 Co1 N1 C5 110.6(4) . .
C7 C8 C7 C7 -1.2(4) 4_655 3
C7 C8 C7 C6 174.3(4) 4_655 .
C5 N1 C1 C2 -2.1(7) . .
Co1 N1 C1 C2 175.0(4) . .
C1 N1 C5 C4 0.4(7) . .
Co1 N1 C5 C4 -176.7(4) . .
S1 S1 C3 C2 0.3(5) 2 .
S1 S1 C3 C4 175.3(4) 2 .
C4 C3 C2 C1 2.7(8) . .
S1 C3 C2 C1 177.6(4) . .
N1 C1 C2 C3 0.5(8) . .
N1 C5 C4 C3 2.8(8) . .
C2 C3 C4 C5 -4.4(8) . .
S1 C3 C4 C5 -179.8(4) . .
Co1 O1 C6 O2 6.8(8) . .
Co1 O1 C6 C7 -171.3(3) . .
C7 C7 C6 O2 42.8(8) 3 .
C8 C7 C6 O2 -132.6(4) . .
C7 C7 C6 O1 -139.0(6) 3 .
C8 C7 C6 O1 45.6(6) . .
